data_4133579
loop_
_publ_author_name
'Zhu, Congzhi'
'Ji, Xiaozhou'
'You, Di'
'Chen, Teresa L.'
'Mu, Anthony U.'
'Barker, Kayla P.'
'Klivansky, Liana M.'
'Liu, Yi'
'Fang, Lei'

_publ_section_title
;
 Extraordinary Redox Activities in Ladder-Type Conjugated Molecules
 Enabled by B \\leftarrow N Coordination-Promoted Delocalization and
 Hyperconjugation.
;
_journal_issue 51
_journal_name_full 'Journal of the American Chemical Society'
_journal_page_first 18173
_journal_page_last 18182
_journal_paper_doi 10.1021/jacs.8b11337
_journal_volume 140
_journal_year 2018
_chemical_formula_moiety 'Cl6 Sb, 1.75(C H2 Cl2), C64 H52 B2 N4 S2, C5 H12'
_chemical_formula_sum 'C70.75 H67.5 B2 Cl9.5 N4 S2 Sb'
_chemical_formula_weight 1518.05
_space_group_crystal_system orthorhombic
_space_group_IT_number 61
_space_group_name_Hall '-P 2ac 2ab'
_space_group_name_H-M_alt 'P b c a'
_atom_sites_solution_hydrogens geom
_atom_sites_solution_primary dual
_audit_creation_date 2018-06-28
_audit_creation_method
;
Olex2 1.2-beta
(compiled 2018.05.29 svn.r3508 for OlexSys, GUI svn.r5506)
;
_cell_angle_alpha 90
_cell_angle_beta 90
_cell_angle_gamma 90
_cell_formula_units_Z 8
_cell_length_a 23.9213(9)
_cell_length_b 17.9210(7)
_cell_length_c 32.1974(13)
_cell_measurement_reflns_used 9017
_cell_measurement_temperature 100.0
_cell_measurement_theta_max 70.137
_cell_measurement_theta_min 3.309
_cell_volume 13802.8(9)
_computing_cell_refinement 'SAINT v8.37A (Bruker, 2015)'
_computing_data_reduction 'SAINT v8.37A (Bruker, 2015)'
_computing_molecular_graphics 'Olex2 (Dolomanov et al., 2009)'
_computing_publication_material 'Olex2 (Dolomanov et al., 2009)'
_computing_structure_refinement 'XL (Sheldrick, 2008)'
_computing_structure_solution 'ShelXT (Sheldrick, 2015)'
_diffrn_ambient_temperature 100.0
_diffrn_measured_fraction_theta_full 0.998
_diffrn_measured_fraction_theta_max 0.998
_diffrn_measurement_device_type 'Bruker APEX-II CCD'
_diffrn_measurement_method '\f and \w scans'
_diffrn_radiation_type CuK\a
_diffrn_radiation_wavelength 1.54178
_diffrn_reflns_av_R_equivalents 0.1312
_diffrn_reflns_av_unetI/netI 0.0517
_diffrn_reflns_Laue_measured_fraction_full 0.998
_diffrn_reflns_Laue_measured_fraction_max 0.998
_diffrn_reflns_limit_h_max 23
_diffrn_reflns_limit_h_min -23
_diffrn_reflns_limit_k_max 17
_diffrn_reflns_limit_k_min -17
_diffrn_reflns_limit_l_max 31
_diffrn_reflns_limit_l_min -31
_diffrn_reflns_number 99462
_diffrn_reflns_point_group_measured_fraction_full 0.998
_diffrn_reflns_point_group_measured_fraction_max 0.998
_diffrn_reflns_theta_full 49.998
_diffrn_reflns_theta_max 49.998
_diffrn_reflns_theta_min 2.745
_diffrn_standards_number 0
_exptl_absorpt_coefficient_mu 7.471
_exptl_absorpt_correction_T_max 0.3841
_exptl_absorpt_correction_T_min 0.2098
_exptl_absorpt_correction_type multi-scan
_exptl_absorpt_process_details
'SADABS-2016/2 (Bruker,2016/2) was used for absorption correction. wR2(int) was 0.1421 before and 0.0958 after correction. The Ratio of minimum to maximum transmission is 0.5462. The \l/2 correction factor is Not present.'
_exptl_crystal_colour gray
_exptl_crystal_colour_primary gray
_exptl_crystal_density_diffrn 1.461
_exptl_crystal_description plate
_exptl_crystal_F_000 6196
_exptl_crystal_size_max 0.267
_exptl_crystal_size_mid 0.139
_exptl_crystal_size_min 0.038
_refine_diff_density_max 1.948
_refine_diff_density_min -1.071
_refine_diff_density_rms 0.127
_refine_ls_extinction_method none
_refine_ls_goodness_of_fit_ref 1.090
_refine_ls_hydrogen_treatment constr
_refine_ls_matrix_type full
_refine_ls_number_parameters 824
_refine_ls_number_reflns 7083
_refine_ls_number_restraints 192
_refine_ls_restrained_S_all 1.082
_refine_ls_R_factor_all 0.1131
_refine_ls_R_factor_gt 0.0921
_refine_ls_shift/su_max 0.000
_refine_ls_shift/su_mean 0.000
_refine_ls_structure_factor_coef Fsqd
_refine_ls_weighting_details 'w=1/[\s^2^(Fo^2^)+(0.0375P)^2^+308.6752P] where P=(Fo^2^+2Fc^2^)/3'
_refine_ls_weighting_scheme calc
_refine_ls_wR_factor_gt 0.1843
_refine_ls_wR_factor_ref 0.1960
_reflns_Friedel_coverage 0.000
_reflns_number_gt 5574
_reflns_number_total 7083
_reflns_threshold_expression 'I > 2\s(I)'
_cod_data_source_file ja8b11337_si_004.cif
_cod_data_source_block ta
_cod_original_formula_sum 'C70.75 H67.50 B2 Cl9.50 N4 S2 Sb'
_cod_database_code 4133579
_shelx_shelxl_version_number 2018/3
_shelx_space_group_comment
;
The symmetry employed for this shelxl refinement is uniquely defined
by the following loop, which should always be used as a source of
symmetry information in preference to the above space-group names.
They are only intended as comments.
;
_shelx_estimated_absorpt_t_max 0.764
_shelx_estimated_absorpt_t_min 0.240
_olex2_refinement_description
;
1. Fixed Uiso
 At 1.2 times of:
  All C(H) groups, All C(H,H) groups, All C(H,H,H,H) groups
 At 1.5 times of:
  All C(H,H,H) groups
2. Restrained distances
 C71-C70 = C70-C71A
 1.54 with sigma of 0.01
 C68-C67 \\sim C68-C69 \\sim C70-C69 \\sim C70-C71A
 with sigma of 0.005
3. Uiso/Uaniso restraints and constraints
C71A \\sim C67 \\sim C68 \\sim C69 \\sim C70 \\sim C71: within 2A with sigma of
0.005 and sigma for terminal atoms of 0.01
C27 \\sim C28 \\sim C23 \\sim C22 \\sim N2 \\sim C9 \\sim C8 \\sim C36 \\sim N3
\\sim C38 \\sim S2: within 2A with sigma of 0.01 and sigma for terminal atoms
of 0.02
C53 \\sim C52 \\sim C51: within 2A with sigma of 0.01 and sigma for terminal
atoms of 0.02
Uanis(C71A) = Uanis(C71)
Uanis(C71) = Uanis(C71A)
Uanis(Cl10) = Uanis(ClA)
4. Rigid body (RIGU) restrains
 C71A, C67, C68, C69, C70, C71
 with sigma for 1-2 distances of 0.005 and sigma for 1-3 distances of 0.005
 C27, C28, C23, C22, N2, C9, C8, C36, N3, C38, S2
 with sigma for 1-2 distances of 0.01 and sigma for 1-3 distances of 0.01
 C53, C52, C51
 with sigma for 1-2 distances of 0.01 and sigma for 1-3 distances of 0.01
5. Others
 Sof(C71A)=Sof(H71A)=Sof(H71B)=Sof(H71C)=Sof(H70C)=Sof(H70D)=1-FVAR(1)
 Sof(ClA)=Sof(H66C)=Sof(H66D)=0.75*(1-FVAR(2))
 Sof(Cl10)=Sof(H66A)=Sof(H66B)=0.75*FVAR(2)
 Sof(H70A)=Sof(H70B)=Sof(C71)=Sof(H71D)=Sof(H71E)=Sof(H71F)=FVAR(1)
 Fixed Sof: Cl9(0.75) C66(0.75)
6.a Secondary CH2 refined with riding coordinates:
 C65(H65A,H65B), C66(H66A,H66B), C66(H66C,H66D), C68(H68A,H68B), C69(H69A,
 H69B), C70(H70C,H70D), C70(H70A,H70B)
6.b Me refined with riding coordinates:
 C71A(H71A,H71B,H71C), C67(H67A,H67B,H67C), C71(H71D,H71E,H71F)
6.c Aromatic/amide H refined with riding coordinates:
 C4(H4), C5(H5), C6(H6), C7(H7), C11(H11), C12(H12), C13(H13), C14(H14),
 C15(H15), C17(H17), C18(H18), C19(H19), C20(H20), C21(H21), C25(H25), C26(H26),
  C28(H28), C39(H39), C40(H40), C41(H41), C42(H42), C44(H44), C45(H45),
 C46(H46), C47(H47), C48(H48), C50(H50), C51(H51), C52(H52), C53(H53), C54(H54),
  C57(H57), C58(H58), C60(H60)
6.d Idealised Me refined as rotating group:
 C30(H30A,H30B,H30C), C31(H31A,H31B,H31C), C32(H32A,H32B,H32C), C62(H62A,H62B,
 H62C), C63(H63A,H63B,H63C), C64(H64A,H64B,H64C)
;
_olex2_submission_special_instructions 'No special instructions were received'

loop_
_space_group_symop_operation_xyz
'x, y, z'
'-x+1/2, -y, z+1/2'
'-x, y+1/2, -z+1/2'
'x+1/2, -y+1/2, -z'
'-x, -y, -z'
'x-1/2, y, -z-1/2'
'x, -y-1/2, z-1/2'
'-x-1/2, y-1/2, z'

loop_
_atom_site_label
_atom_site_type_symbol
_atom_site_fract_x
_atom_site_fract_y
_atom_site_fract_z
_atom_site_U_iso_or_equiv
_atom_site_adp_type
_atom_site_occupancy
_atom_site_site_symmetry_order
_atom_site_calc_flag
_atom_site_refinement_flags_posn
_atom_site_refinement_flags_adp
_atom_site_refinement_flags_occupancy
_atom_site_disorder_assembly
_atom_site_disorder_group
Sb1 Sb 0.21506(3) 0.20087(5) 0.63980(3) 0.0381(3) Uani 1 1 d . . . . .
Cl1 Cl 0.14794(14) 0.1628(2) 0.68983(12) 0.0529(10) Uani 1 1 d . . . . .
Cl2 Cl 0.28559(13) 0.17339(18) 0.68844(11) 0.0407(9) Uani 1 1 d . . . . .
Cl3 Cl 0.21217(16) 0.32291(19) 0.66735(10) 0.0494(10) Uani 1 1 d . . . . .
Cl4 Cl 0.14426(14) 0.23103(19) 0.59187(11) 0.0455(9) Uani 1 1 d . . . . .
Cl5 Cl 0.28401(16) 0.2368(3) 0.59226(12) 0.0892(17) Uani 1 1 d . . . . .
Cl6 Cl 0.21752(17) 0.0764(2) 0.61445(14) 0.0711(13) Uani 1 1 d . . . . .
Cl7 Cl 0.56300(15) 0.17654(18) 0.71474(12) 0.0484(9) Uani 1 1 d . . . . .
Cl8 Cl 0.55136(14) 0.03337(19) 0.75616(11) 0.0483(9) Uani 1 1 d . . . . .
C65 C 0.5871(6) 0.0848(7) 0.7188(5) 0.052(4) Uani 1 1 d . . . . .
H65A H 0.582995 0.059840 0.691530 0.063 Uiso 1 1 calc R . . . .
H65B H 0.627356 0.085483 0.725864 0.063 Uiso 1 1 calc R . . . .
Cl9 Cl 0.2299(2) 0.6126(4) 0.4899(2) 0.0816(18) Uani 0.75 1 d . . P A .
Cl10 Cl 0.3450(5) 0.6488(8) 0.4648(3) 0.087(3) Uani 0.455(8) 1 d . . P A 1
ClA Cl 0.3320(8) 0.7042(12) 0.4759(5) 0.087(3) Uani 0.295(8) 1 d . . P A 2
C66 C 0.2993(9) 0.6363(15) 0.5024(7) 0.079(8) Uani 0.75 1 d . . P . .
H66A H 0.298202 0.682793 0.519007 0.095 Uiso 0.455(8) 1 calc R . P A 1
H66B H 0.314093 0.596618 0.520804 0.095 Uiso 0.455(8) 1 calc R . P A 1
H66C H 0.300009 0.650435 0.532149 0.095 Uiso 0.295(8) 1 calc R . P A 2
H66D H 0.322120 0.590450 0.499639 0.095 Uiso 0.295(8) 1 calc R . P A 2
S1 S 0.35918(12) 0.01422(16) 0.64464(9) 0.0250(7) Uani 1 1 d . . . . .
S2 S 0.34703(12) 0.41547(16) 0.68379(9) 0.0268(8) Uani 1 1 d . U . . .
N1 N 0.4203(4) 0.0831(5) 0.5913(3) 0.021(2) Uani 1 1 d . . . . .
N2 N 0.4573(4) 0.2124(5) 0.6008(3) 0.021(2) Uani 1 1 d . U . . .
N3 N 0.3609(4) 0.3503(5) 0.7541(3) 0.018(2) Uani 1 1 d . U . . .
N4 N 0.3887(4) 0.2157(5) 0.7596(3) 0.020(2) Uani 1 1 d . . . . .
C1 C 0.3574(5) -0.0153(6) 0.5941(3) 0.023(3) Uani 1 1 d . . . . .
C2 C 0.3933(5) 0.0264(6) 0.5688(3) 0.022(3) Uani 1 1 d . . . . .
C3 C 0.4070(4) 0.0813(6) 0.6315(4) 0.017(3) Uani 1 1 d . . . . .
C4 C 0.3249(5) -0.0740(6) 0.5777(4) 0.028(3) Uani 1 1 d . . . . .
H4 H 0.300255 -0.102100 0.594820 0.033 Uiso 1 1 calc R . . . .
C5 C 0.3303(6) -0.0889(7) 0.5363(4) 0.034(3) Uani 1 1 d . . . . .
H5 H 0.308654 -0.127901 0.524403 0.041 Uiso 1 1 calc R . . . .
C6 C 0.3671(5) -0.0482(7) 0.5108(4) 0.032(3) Uani 1 1 d . . . . .
H6 H 0.370376 -0.060486 0.482161 0.038 Uiso 1 1 calc R . . . .
C7 C 0.3985(5) 0.0099(6) 0.5271(4) 0.025(3) Uani 1 1 d . . . . .
H7 H 0.423196 0.037715 0.509977 0.030 Uiso 1 1 calc R . . . .
C8 C 0.4387(4) 0.2102(6) 0.6399(3) 0.018(2) Uani 1 1 d . U . . .
C9 C 0.4228(4) 0.1409(6) 0.6595(3) 0.017(2) Uani 1 1 d . U . . .
C10 C 0.5283(5) 0.1021(7) 0.5861(3) 0.023(3) Uani 1 1 d . . . . .
C11 C 0.5375(5) 0.0255(7) 0.5776(3) 0.027(3) Uani 1 1 d . . . . .
H11 H 0.508622 -0.003174 0.565136 0.033 Uiso 1 1 calc R . . . .
C12 C 0.5875(5) -0.0080(7) 0.5870(4) 0.033(3) Uani 1 1 d . . . . .
H12 H 0.592185 -0.059594 0.581185 0.039 Uiso 1 1 calc R . . . .
C13 C 0.6300(5) 0.0301(8) 0.6042(4) 0.037(4) Uani 1 1 d . . . . .
H13 H 0.664347 0.005802 0.610396 0.045 Uiso 1 1 calc R . . . .
C14 C 0.6231(6) 0.1052(9) 0.6129(4) 0.047(4) Uani 1 1 d . . . . .
H14 H 0.652577 0.132652 0.625392 0.057 Uiso 1 1 calc R . . . .
C15 C 0.5727(5) 0.1407(7) 0.6033(4) 0.038(3) Uani 1 1 d . . . . .
H15 H 0.568825 0.192530 0.608660 0.045 Uiso 1 1 calc R . . . .
C16 C 0.4609(5) 0.1613(6) 0.5257(4) 0.025(3) Uani 1 1 d . . . . .
C17 C 0.5056(5) 0.1553(6) 0.4980(4) 0.025(3) Uani 1 1 d . . . . .
H17 H 0.539775 0.134516 0.507609 0.030 Uiso 1 1 calc R . . . .
C18 C 0.5018(5) 0.1785(7) 0.4572(4) 0.032(3) Uani 1 1 d . . . . .
H18 H 0.532504 0.171442 0.438879 0.038 Uiso 1 1 calc R . . . .
C19 C 0.4542(6) 0.2113(7) 0.4434(4) 0.039(4) Uani 1 1 d . . . . .
H19 H 0.452254 0.230085 0.415815 0.047 Uiso 1 1 calc R . . . .
C20 C 0.4084(6) 0.2174(7) 0.4697(4) 0.035(3) Uani 1 1 d . . . . .
H20 H 0.374517 0.238262 0.459514 0.042 Uiso 1 1 calc R . . . .
C21 C 0.4116(5) 0.1937(6) 0.5102(4) 0.029(3) Uani 1 1 d . . . . .
H21 H 0.380073 0.199168 0.527874 0.035 Uiso 1 1 calc R . . . .
C22 C 0.4664(5) 0.2887(6) 0.5920(4) 0.023(2) Uani 1 1 d . U . . .
C23 C 0.4502(5) 0.3342(6) 0.6254(3) 0.022(2) Uani 1 1 d . U . . .
C24 C 0.4308(5) 0.2822(6) 0.6578(4) 0.023(3) Uani 1 1 d . . . . .
C25 C 0.4894(5) 0.3219(7) 0.5569(4) 0.036(3) Uani 1 1 d . . . . .
H25 H 0.500978 0.292555 0.533923 0.043 Uiso 1 1 calc R . . . .
C26 C 0.4950(6) 0.3990(7) 0.5562(4) 0.040(4) Uani 1 1 d . . . . .
H26 H 0.509815 0.421941 0.532046 0.048 Uiso 1 1 calc R . . . .
C27 C 0.4796(5) 0.4443(7) 0.5899(4) 0.029(3) Uani 1 1 d . U . . .
C28 C 0.4569(5) 0.4107(6) 0.6244(4) 0.026(2) Uani 1 1 d . U . . .
H28 H 0.445745 0.440122 0.647539 0.031 Uiso 1 1 calc R . . . .
C29 C 0.4852(5) 0.5289(7) 0.5859(4) 0.033(3) Uani 1 1 d . . . . .
C30 C 0.5441(6) 0.5504(7) 0.5705(4) 0.040(4) Uani 1 1 d . . . . .
H30A H 0.572213 0.530470 0.589671 0.060 Uiso 1 1 calc GR . . . .
H30B H 0.547355 0.604874 0.569317 0.060 Uiso 1 1 calc GR . . . .
H30C H 0.550208 0.529513 0.542736 0.060 Uiso 1 1 calc GR . . . .
C31 C 0.4414(6) 0.5593(7) 0.5556(4) 0.042(4) Uani 1 1 d . . . . .
H31A H 0.403916 0.551016 0.566969 0.063 Uiso 1 1 calc GR . . . .
H31B H 0.444798 0.533404 0.528867 0.063 Uiso 1 1 calc GR . . . .
H31C H 0.447405 0.612879 0.551449 0.063 Uiso 1 1 calc GR . . . .
C32 C 0.4766(6) 0.5691(7) 0.6282(4) 0.042(4) Uani 1 1 d . . . . .
H32A H 0.437765 0.562849 0.637276 0.064 Uiso 1 1 calc GR . . . .
H32B H 0.484861 0.622367 0.625081 0.064 Uiso 1 1 calc GR . . . .
H32C H 0.501737 0.547408 0.649009 0.064 Uiso 1 1 calc GR . . . .
C33 C 0.4077(5) 0.2857(6) 0.6969(3) 0.023(3) Uani 1 1 d . . . . .
C34 C 0.4053(4) 0.2185(6) 0.7200(3) 0.019(3) Uani 1 1 d . . . . .
C35 C 0.4127(4) 0.1450(6) 0.7022(3) 0.014(3) Uani 1 1 d . . . . .
C36 C 0.3765(4) 0.3478(6) 0.7144(4) 0.020(2) Uani 1 1 d . U . . .
C37 C 0.3113(5) 0.4498(7) 0.7261(4) 0.029(3) Uani 1 1 d . . . . .
C38 C 0.3237(4) 0.4104(6) 0.7618(4) 0.020(3) Uani 1 1 d . U . . .
C39 C 0.2756(5) 0.5109(6) 0.7263(4) 0.028(3) Uani 1 1 d . . . . .
H39 H 0.266806 0.537334 0.701569 0.033 Uiso 1 1 calc R . . . .
C40 C 0.2537(5) 0.5312(7) 0.7638(4) 0.033(3) Uani 1 1 d . . . . .
H40 H 0.228480 0.572119 0.764723 0.040 Uiso 1 1 calc R . . . .
C41 C 0.2666(5) 0.4946(6) 0.8006(4) 0.030(3) Uani 1 1 d . . . . .
H41 H 0.251071 0.511825 0.826018 0.036 Uiso 1 1 calc R . . . .
C42 C 0.3018(5) 0.4334(6) 0.8006(4) 0.025(3) Uani 1 1 d . . . . .
H42 H 0.310866 0.407892 0.825589 0.029 Uiso 1 1 calc R . . . .
C43 C 0.4373(5) 0.3103(6) 0.8085(3) 0.025(3) Uani 1 1 d . . . . .
C44 C 0.4465(5) 0.3837(6) 0.8220(4) 0.029(3) Uani 1 1 d . . . . .
H44 H 0.417712 0.419562 0.818288 0.035 Uiso 1 1 calc R . . . .
C45 C 0.4969(5) 0.4061(7) 0.8409(4) 0.031(3) Uani 1 1 d . . . . .
H45 H 0.502192 0.456193 0.849731 0.037 Uiso 1 1 calc R . . . .
C46 C 0.5383(5) 0.3535(7) 0.8464(4) 0.032(3) Uani 1 1 d . . . . .
H46 H 0.572607 0.367528 0.859037 0.038 Uiso 1 1 calc R . . . .
C47 C 0.5305(5) 0.2809(7) 0.8338(4) 0.031(3) Uani 1 1 d . . . . .
H47 H 0.559140 0.244971 0.838187 0.037 Uiso 1 1 calc R . . . .
C48 C 0.4805(5) 0.2597(7) 0.8144(4) 0.028(3) Uani 1 1 d . . . . .
H48 H 0.476046 0.209666 0.805155 0.033 Uiso 1 1 calc R . . . .
C49 C 0.3269(5) 0.2716(6) 0.8192(4) 0.024(3) Uani 1 1 d . . . . .
C50 C 0.3314(5) 0.2827(7) 0.8613(4) 0.030(3) Uani 1 1 d . . . . .
H50 H 0.366543 0.295925 0.872826 0.037 Uiso 1 1 calc R . . . .
C51 C 0.2855(5) 0.2750(7) 0.8872(4) 0.035(3) Uani 1 1 d . U . . .
H51 H 0.289024 0.284178 0.916176 0.042 Uiso 1 1 calc R . . . .
C52 C 0.2341(5) 0.2537(7) 0.8705(4) 0.036(3) Uani 1 1 d . U . . .
H52 H 0.202407 0.248652 0.888017 0.044 Uiso 1 1 calc R . . . .
C53 C 0.2296(5) 0.2402(7) 0.8289(4) 0.034(3) Uani 1 1 d . U . . .
H53 H 0.194827 0.224305 0.817715 0.040 Uiso 1 1 calc R . . . .
C54 C 0.2746(5) 0.2492(6) 0.8032(4) 0.028(3) Uani 1 1 d . . . . .
H54 H 0.270678 0.240355 0.774227 0.034 Uiso 1 1 calc R . . . .
C55 C 0.3868(4) 0.1399(7) 0.7714(4) 0.022(3) Uani 1 1 d . . . . .
C56 C 0.4011(4) 0.0948(6) 0.7366(3) 0.016(3) Uani 1 1 d . . . . .
C57 C 0.3777(5) 0.1090(7) 0.8096(4) 0.026(3) Uani 1 1 d . . . . .
H57 H 0.368634 0.139636 0.832722 0.031 Uiso 1 1 calc R . . . .
C58 C 0.3820(4) 0.0321(7) 0.8142(4) 0.026(3) Uani 1 1 d . . . . .
H58 H 0.375250 0.010353 0.840647 0.031 Uiso 1 1 calc R . . . .
C59 C 0.3958(5) -0.0136(6) 0.7810(4) 0.025(3) Uani 1 1 d . . . . .
C60 C 0.4056(4) 0.0180(7) 0.7419(3) 0.022(3) Uani 1 1 d . . . . .
H60 H 0.415357 -0.012954 0.719084 0.027 Uiso 1 1 calc R . . . .
C61 C 0.4019(5) -0.0988(6) 0.7863(4) 0.025(3) Uani 1 1 d . . . . .
C62 C 0.3900(5) -0.1252(7) 0.8308(4) 0.037(3) Uani 1 1 d . . . . .
H62A H 0.416557 -0.101764 0.849935 0.055 Uiso 1 1 calc GR . . . .
H62B H 0.393886 -0.179571 0.832292 0.055 Uiso 1 1 calc GR . . . .
H62C H 0.351792 -0.111101 0.838616 0.055 Uiso 1 1 calc GR . . . .
C63 C 0.4622(5) -0.1212(7) 0.7750(4) 0.030(3) Uani 1 1 d . . . . .
H63A H 0.469343 -0.109160 0.745736 0.046 Uiso 1 1 calc GR . . . .
H63B H 0.467101 -0.174892 0.779339 0.046 Uiso 1 1 calc GR . . . .
H63C H 0.488507 -0.093697 0.792573 0.046 Uiso 1 1 calc GR . . . .
C64 C 0.3610(5) -0.1383(7) 0.7560(4) 0.034(3) Uani 1 1 d . . . . .
H64A H 0.322655 -0.122847 0.762236 0.051 Uiso 1 1 calc GR . . . .
H64B H 0.364337 -0.192498 0.759321 0.051 Uiso 1 1 calc GR . . . .
H64C H 0.370330 -0.124549 0.727380 0.051 Uiso 1 1 calc GR . . . .
B1 B 0.4688(6) 0.1406(7) 0.5737(4) 0.026(4) Uani 1 1 d . . . . .
B2 B 0.3796(6) 0.2860(7) 0.7881(5) 0.026(4) Uani 1 1 d . . . . .
C71A C 0.294(3) 0.434(3) 0.4051(9) 0.107(4) Uani 0.393(11) 1 d D U P A 2
H71A H 0.268581 0.408056 0.385919 0.160 Uiso 0.393(11) 1 calc R . P A 2
H71B H 0.283735 0.486754 0.406535 0.160 Uiso 0.393(11) 1 calc R . P A 2
H71C H 0.332412 0.429002 0.395166 0.160 Uiso 0.393(11) 1 calc R . P A 2
C67 C 0.3278(10) 0.4143(14) 0.5624(6) 0.130(6) Uani 1 1 d D U . . .
H67A H 0.340407 0.382155 0.585179 0.194 Uiso 1 1 calc R . . . .
H67B H 0.351070 0.459290 0.561422 0.194 Uiso 1 1 calc R . . . .
H67C H 0.288736 0.428390 0.566892 0.194 Uiso 1 1 calc R . . . .
C68 C 0.3328(9) 0.3741(13) 0.5232(5) 0.120(4) Uani 1 1 d D U . . .
H68A H 0.372273 0.358867 0.519679 0.145 Uiso 1 1 calc R . . . .
H68B H 0.310114 0.328053 0.525134 0.145 Uiso 1 1 calc R . . . .
C69 C 0.3156(8) 0.4148(13) 0.4864(5) 0.113(4) Uani 1 1 d D U . . .
H69A H 0.350537 0.440494 0.478114 0.136 Uiso 1 1 calc R . . . .
H69B H 0.291650 0.454650 0.498105 0.136 Uiso 1 1 calc R . . . .
C70 C 0.2891(8) 0.4004(13) 0.4465(5) 0.114(4) Uani 1 1 d D U . . .
H70C H 0.248688 0.403642 0.452734 0.137 Uiso 0.393(11) 1 calc R . P A 2
H70D H 0.296573 0.346830 0.441550 0.137 Uiso 0.393(11) 1 calc R . P A 2
H70A H 0.249231 0.388755 0.451378 0.137 Uiso 0.607(11) 1 calc R . P A 1
H70B H 0.306653 0.355667 0.434044 0.137 Uiso 0.607(11) 1 calc R . P A 1
C71 C 0.2927(19) 0.4650(17) 0.4149(8) 0.107(4) Uani 0.607(11) 1 d D U P A 1
H71D H 0.273933 0.450488 0.389091 0.160 Uiso 0.607(11) 1 calc R . P A 1
H71E H 0.274527 0.509412 0.426436 0.160 Uiso 0.607(11) 1 calc R . P A 1
H71F H 0.332074 0.476251 0.409064 0.160 Uiso 0.607(11) 1 calc R . P A 1

loop_
_atom_site_aniso_label
_atom_site_aniso_U_11
_atom_site_aniso_U_22
_atom_site_aniso_U_33
_atom_site_aniso_U_23
_atom_site_aniso_U_13
_atom_site_aniso_U_12
Sb1 0.0285(5) 0.0340(6) 0.0517(6) -0.0095(4) -0.0023(5) -0.0016(4)
Cl1 0.0301(19) 0.056(2) 0.073(3) 0.026(2) -0.0010(18) -0.0011(17)
Cl2 0.0261(17) 0.039(2) 0.057(2) -0.0129(16) -0.0023(16) 0.0010(15)
Cl3 0.074(3) 0.035(2) 0.040(2) 0.0018(16) -0.0040(19) 0.0023(18)
Cl4 0.046(2) 0.038(2) 0.053(2) -0.0012(17) -0.0098(18) -0.0006(16)
Cl5 0.044(2) 0.184(5) 0.040(2) -0.013(3) 0.013(2) -0.026(3)
Cl6 0.067(3) 0.056(3) 0.091(3) -0.036(2) -0.037(2) 0.025(2)
Cl7 0.054(2) 0.029(2) 0.062(2) -0.0026(17) -0.0091(19) 0.0012(16)
Cl8 0.040(2) 0.042(2) 0.063(2) 0.0086(18) 0.0007(18) -0.0067(16)
C65 0.054(10) 0.028(9) 0.075(11) 0.002(8) 0.006(9) -0.004(7)
Cl9 0.065(4) 0.090(5) 0.090(5) 0.015(4) -0.010(3) 0.005(3)
Cl10 0.087(7) 0.109(10) 0.064(6) 0.027(6) 0.001(5) 0.017(7)
ClA 0.087(7) 0.109(10) 0.064(6) 0.027(6) 0.001(5) 0.017(7)
C66 0.063(16) 0.11(2) 0.067(17) -0.022(15) -0.021(13) 0.012(14)
S1 0.0279(17) 0.0216(17) 0.0256(18) -0.0010(13) 0.0010(14) -0.0022(13)
S2 0.0301(18) 0.0193(17) 0.0310(19) 0.0006(14) -0.0003(15) 0.0043(14)
N1 0.026(6) 0.013(6) 0.025(7) -0.001(5) -0.008(5) 0.000(4)
N2 0.027(5) 0.017(4) 0.018(4) 0.007(4) 0.005(4) -0.002(4)
N3 0.020(5) 0.008(4) 0.027(5) 0.002(4) 0.002(4) -0.005(4)
N4 0.022(5) 0.015(6) 0.022(6) 0.003(4) -0.007(5) -0.001(4)
C1 0.023(7) 0.022(7) 0.022(7) 0.002(6) -0.003(6) 0.009(6)
C2 0.028(7) 0.020(7) 0.018(8) 0.002(6) 0.001(6) 0.006(6)
C3 0.019(7) 0.011(7) 0.021(8) 0.001(5) 0.000(5) 0.004(5)
C4 0.037(8) 0.020(8) 0.026(8) -0.008(6) 0.005(6) -0.017(6)
C5 0.055(9) 0.012(7) 0.036(9) -0.006(6) -0.010(7) -0.007(6)
C6 0.047(8) 0.028(8) 0.022(7) 0.002(6) 0.002(7) 0.007(7)
C7 0.031(7) 0.018(7) 0.026(8) 0.004(6) 0.002(6) -0.006(6)
C8 0.021(5) 0.016(5) 0.019(5) 0.002(4) -0.003(4) 0.005(4)
C9 0.022(6) 0.011(6) 0.018(6) -0.005(5) 0.002(5) 0.007(5)
C10 0.027(7) 0.033(8) 0.008(6) -0.002(5) 0.006(6) -0.003(6)
C11 0.031(8) 0.028(8) 0.022(7) 0.004(6) 0.003(6) 0.000(6)
C12 0.026(8) 0.033(8) 0.040(8) 0.002(6) -0.001(7) 0.010(7)
C13 0.033(9) 0.053(11) 0.027(8) 0.005(7) -0.005(7) 0.018(7)
C14 0.034(9) 0.067(12) 0.041(9) -0.010(8) -0.017(7) 0.001(8)
C15 0.048(9) 0.027(8) 0.038(9) -0.008(6) -0.006(7) -0.003(7)
C16 0.037(8) 0.015(7) 0.023(7) -0.004(5) 0.007(7) -0.002(6)
C17 0.031(8) 0.015(7) 0.029(8) -0.011(6) -0.004(6) 0.004(6)
C18 0.031(8) 0.034(8) 0.031(9) -0.009(6) -0.001(7) 0.000(6)
C19 0.058(10) 0.032(8) 0.027(8) 0.006(6) -0.005(8) -0.007(7)
C20 0.041(9) 0.020(8) 0.045(10) 0.005(6) -0.005(8) 0.004(6)
C21 0.039(8) 0.016(7) 0.034(9) -0.003(6) 0.008(7) 0.002(6)
C22 0.026(5) 0.019(5) 0.024(5) 0.001(4) 0.003(5) -0.004(4)
C23 0.023(5) 0.018(5) 0.025(5) -0.002(4) 0.003(5) -0.001(4)
C24 0.019(7) 0.022(8) 0.028(8) -0.004(6) -0.007(6) 0.010(5)
C25 0.042(8) 0.032(9) 0.034(8) -0.013(6) 0.007(7) -0.003(6)
C26 0.050(9) 0.032(10) 0.038(9) 0.000(7) 0.007(7) -0.007(7)
C27 0.038(7) 0.022(6) 0.027(6) -0.002(5) 0.000(5) -0.005(5)
C28 0.035(6) 0.014(5) 0.028(6) -0.001(4) 0.002(5) -0.006(5)
C29 0.046(9) 0.018(8) 0.035(8) 0.001(6) 0.010(7) -0.007(6)
C30 0.060(10) 0.019(8) 0.041(9) 0.005(6) 0.008(7) -0.011(7)
C31 0.064(10) 0.024(8) 0.038(9) 0.005(6) 0.003(8) 0.011(7)
C32 0.066(10) 0.016(8) 0.045(9) 0.002(6) 0.012(8) 0.009(7)
C33 0.029(7) 0.030(8) 0.010(7) -0.007(6) 0.007(6) 0.004(6)
C34 0.019(7) 0.019(8) 0.018(8) 0.004(6) -0.004(5) -0.001(5)
C35 0.011(6) 0.010(7) 0.023(7) 0.001(5) 0.000(5) 0.001(5)
C36 0.021(5) 0.012(5) 0.027(5) 0.003(4) 0.006(5) -0.004(4)
C37 0.023(7) 0.042(9) 0.021(8) -0.009(6) 0.008(6) -0.014(6)
C38 0.017(6) 0.016(6) 0.027(6) -0.002(5) -0.002(5) -0.010(4)
C39 0.026(7) 0.023(8) 0.034(8) -0.003(6) 0.014(6) 0.002(6)
C40 0.033(8) 0.017(7) 0.049(9) -0.004(7) -0.003(7) 0.005(6)
C41 0.033(8) 0.020(8) 0.036(8) -0.012(6) 0.014(6) 0.004(6)
C42 0.031(7) 0.021(8) 0.021(7) 0.001(5) 0.001(6) -0.005(6)
C43 0.031(7) 0.022(8) 0.021(7) -0.007(6) -0.001(6) 0.000(6)
C44 0.040(8) 0.019(8) 0.028(8) -0.001(6) 0.000(6) -0.004(6)
C45 0.031(8) 0.031(8) 0.032(8) -0.012(6) -0.003(6) -0.001(7)
C46 0.027(8) 0.038(9) 0.029(8) 0.000(6) -0.005(6) -0.014(7)
C47 0.032(8) 0.023(8) 0.038(8) 0.001(6) -0.003(7) 0.000(6)
C48 0.028(8) 0.015(7) 0.041(8) -0.004(6) 0.006(7) 0.001(6)
C49 0.026(8) 0.008(7) 0.037(9) 0.001(5) 0.001(6) 0.000(5)
C50 0.030(8) 0.037(8) 0.025(8) -0.006(6) -0.001(7) 0.000(6)
C51 0.037(7) 0.045(7) 0.024(6) 0.000(6) 0.000(6) 0.005(6)
C52 0.034(6) 0.052(7) 0.023(5) 0.007(5) 0.005(5) -0.001(5)
C53 0.029(6) 0.043(7) 0.029(6) 0.006(6) -0.003(6) 0.001(6)
C54 0.026(8) 0.020(7) 0.039(8) 0.002(6) 0.001(7) 0.010(6)
C55 0.012(6) 0.033(8) 0.022(8) -0.002(6) -0.010(5) 0.004(5)
C56 0.014(6) 0.023(8) 0.012(7) -0.004(5) 0.001(5) -0.002(5)
C57 0.031(7) 0.024(8) 0.023(8) -0.005(6) -0.004(6) -0.001(6)
C58 0.021(7) 0.041(9) 0.016(7) 0.007(6) 0.001(6) 0.005(6)
C59 0.023(7) 0.022(8) 0.029(8) -0.001(6) -0.003(6) -0.004(6)
C60 0.015(6) 0.034(9) 0.018(7) -0.006(6) 0.004(5) -0.002(5)
C61 0.025(7) 0.023(8) 0.028(7) 0.002(6) 0.000(6) -0.004(6)
C62 0.041(8) 0.027(8) 0.041(9) -0.003(6) 0.000(7) -0.007(6)
C63 0.029(8) 0.029(8) 0.033(8) -0.001(6) 0.001(6) 0.004(6)
C64 0.032(8) 0.020(7) 0.050(9) 0.003(6) 0.005(7) 0.000(6)
B1 0.037(9) 0.014(8) 0.027(9) -0.014(6) 0.006(7) -0.005(7)
B2 0.036(9) 0.007(8) 0.036(9) -0.005(6) -0.002(7) 0.000(6)
C71A 0.066(7) 0.195(9) 0.059(7) -0.005(7) 0.007(7) -0.012(8)
C67 0.108(11) 0.192(13) 0.089(9) -0.009(10) 0.008(10) -0.022(11)
C68 0.095(8) 0.186(10) 0.080(7) -0.003(8) 0.018(7) -0.013(8)
C69 0.083(7) 0.185(10) 0.071(7) -0.001(7) 0.019(7) -0.014(8)
C70 0.083(7) 0.188(9) 0.072(7) -0.003(7) 0.014(7) -0.016(7)
C71 0.066(7) 0.195(9) 0.059(7) -0.005(7) 0.007(7) -0.012(8)

loop_
_atom_type_symbol
_atom_type_description
_atom_type_scat_dispersion_real
_atom_type_scat_dispersion_imag
_atom_type_scat_source
C C 0.0181 0.0091 'International Tables Vol C Tables 4.2.6.8 and 6.1.1.4'
H H 0.0000 0.0000 'International Tables Vol C Tables 4.2.6.8 and 6.1.1.4'
B B 0.0090 0.0039 'International Tables Vol C Tables 4.2.6.8 and 6.1.1.4'
Cl Cl 0.3639 0.7018 'International Tables Vol C Tables 4.2.6.8 and 6.1.1.4'
N N 0.0311 0.0180 'International Tables Vol C Tables 4.2.6.8 and 6.1.1.4'
S S 0.3331 0.5567 'International Tables Vol C Tables 4.2.6.8 and 6.1.1.4'
Sb Sb -0.0562 5.8946 'International Tables Vol C Tables 4.2.6.8 and 6.1.1.4'

loop_
_geom_angle_atom_site_label_1
_geom_angle_atom_site_label_2
_geom_angle_atom_site_label_3
_geom_angle
Cl1 Sb1 Cl6 88.86(16)
Cl2 Sb1 Cl1 88.46(12)
Cl2 Sb1 Cl3 87.98(12)
Cl2 Sb1 Cl4 178.69(12)
Cl2 Sb1 Cl6 90.82(12)
Cl3 Sb1 Cl1 89.51(13)
Cl3 Sb1 Cl6 178.00(15)
Cl4 Sb1 Cl1 91.39(12)
Cl4 Sb1 Cl3 90.72(12)
Cl4 Sb1 Cl6 90.47(13)
Cl5 Sb1 Cl1 177.73(15)
Cl5 Sb1 Cl2 89.28(14)
Cl5 Sb1 Cl3 90.64(17)
Cl5 Sb1 Cl4 90.87(14)
Cl5 Sb1 Cl6 90.94(19)
Cl7 C65 H65A 109.0
Cl7 C65 H65B 109.0
Cl8 C65 Cl7 112.8(8)
Cl8 C65 H65A 109.0
Cl8 C65 H65B 109.0
H65A C65 H65B 107.8
Cl9 C66 H66A 107.5
Cl9 C66 H66B 107.5
Cl9 C66 H66C 107.4
Cl9 C66 H66D 107.4
Cl10 C66 Cl9 119.3(14)
Cl10 C66 H66A 107.5
Cl10 C66 H66B 107.5
ClA C66 Cl9 119.8(15)
ClA C66 H66C 107.4
ClA C66 H66D 107.4
H66A C66 H66B 107.0
H66C C66 H66D 106.9
C1 S1 C3 89.9(6)
C36 S2 C37 90.0(6)
C2 N1 B1 126.6(9)
C3 N1 C2 111.9(9)
C3 N1 B1 121.1(9)
C8 N2 C22 105.6(9)
C8 N2 B1 123.8(9)
C22 N2 B1 130.5(9)
C36 N3 C38 111.6(9)
C36 N3 B2 122.5(9)
C38 N3 B2 125.7(9)
C34 N4 C55 107.6(9)
C34 N4 B2 124.6(9)
C55 N4 B2 127.5(9)
C2 C1 S1 111.9(9)
C2 C1 C4 121.2(10)
C4 C1 S1 126.9(9)
C1 C2 N1 111.6(10)
C7 C2 N1 127.9(11)
C7 C2 C1 120.5(11)
N1 C3 S1 114.6(8)
N1 C3 C9 121.6(10)
C9 C3 S1 122.6(9)
C1 C4 H4 121.3
C5 C4 C1 117.3(11)
C5 C4 H4 121.3
C4 C5 H5 119.1
C4 C5 C6 121.9(11)
C6 C5 H5 119.1
C5 C6 H6 119.8
C7 C6 C5 120.3(11)
C7 C6 H6 119.8
C2 C7 C6 118.7(11)
C2 C7 H7 120.6
C6 C7 H7 120.6
N2 C8 C9 121.5(10)
N2 C8 C24 113.5(10)
C24 C8 C9 124.7(10)
C8 C9 C3 115.6(10)
C35 C9 C3 127.3(10)
C35 C9 C8 115.4(9)
C11 C10 B1 120.0(10)
C15 C10 C11 116.2(11)
C15 C10 B1 123.8(11)
C10 C11 H11 119.4
C12 C11 C10 121.2(12)
C12 C11 H11 119.4
C11 C12 H12 119.0
C13 C12 C11 121.9(13)
C13 C12 H12 119.0
C12 C13 H13 120.5
C12 C13 C14 119.0(12)
C14 C13 H13 120.5
C13 C14 H14 120.0
C13 C14 C15 120.1(13)
C15 C14 H14 120.0
C10 C15 C14 121.6(12)
C10 C15 H15 119.2
C14 C15 H15 119.2
C17 C16 C21 116.5(11)
C17 C16 B1 120.6(11)
C21 C16 B1 122.6(11)
C16 C17 H17 118.8
C18 C17 C16 122.4(11)
C18 C17 H17 118.8
C17 C18 H18 120.1
C19 C18 C17 119.8(12)
C19 C18 H18 120.1
C18 C19 H19 120.1
C18 C19 C20 119.8(12)
C20 C19 H19 120.1
C19 C20 H20 119.7
C21 C20 C19 120.7(12)
C21 C20 H20 119.7
C16 C21 H21 119.6
C20 C21 C16 120.8(12)
C20 C21 H21 119.6
C23 C22 N2 111.4(10)
C25 C22 N2 129.7(11)
C25 C22 C23 118.8(11)
C22 C23 C24 105.2(10)
C28 C23 C22 121.8(11)
C28 C23 C24 132.9(11)
C8 C24 C23 104.2(10)
C33 C24 C8 117.6(11)
C33 C24 C23 138.2(11)
C22 C25 H25 120.7
C26 C25 C22 118.6(12)
C26 C25 H25 120.7
C25 C26 H26 118.7
C25 C26 C27 122.6(12)
C27 C26 H26 118.7
C26 C27 C29 119.0(11)
C28 C27 C26 118.3(11)
C28 C27 C29 122.5(11)
C23 C28 H28 120.0
C27 C28 C23 119.9(11)
C27 C28 H28 120.0
C27 C29 C30 110.8(10)
C27 C29 C31 110.3(10)
C27 C29 C32 111.9(10)
C30 C29 C32 106.7(10)
C31 C29 C30 109.4(10)
C31 C29 C32 107.6(10)
C29 C30 H30A 109.5
C29 C30 H30B 109.5
C29 C30 H30C 109.5
H30A C30 H30B 109.5
H30A C30 H30C 109.5
H30B C30 H30C 109.5
C29 C31 H31A 109.5
C29 C31 H31B 109.5
C29 C31 H31C 109.5
H31A C31 H31B 109.5
H31A C31 H31C 109.5
H31B C31 H31C 109.5
C29 C32 H32A 109.5
C29 C32 H32B 109.5
C29 C32 H32C 109.5
H32A C32 H32B 109.5
H32A C32 H32C 109.5
H32B C32 H32C 109.5
C24 C33 C34 117.3(10)
C24 C33 C36 126.6(11)
C34 C33 C36 115.1(10)
N4 C34 C33 123.0(10)
N4 C34 C35 112.5(9)
C33 C34 C35 124.0(10)
C9 C35 C34 117.4(9)
C9 C35 C56 138.6(10)
C34 C35 C56 103.6(9)
N3 C36 S2 114.4(8)
N3 C36 C33 122.8(10)
C33 C36 S2 121.9(9)
C38 C37 S2 111.7(9)
C38 C37 C39 122.1(11)
C39 C37 S2 126.2(10)
C37 C38 N3 112.2(10)
C37 C38 C42 120.4(11)
C42 C38 N3 127.4(10)
C37 C39 H39 121.6
C40 C39 C37 116.7(12)
C40 C39 H39 121.6
C39 C40 H40 118.5
C39 C40 C41 122.9(11)
C41 C40 H40 118.5
C40 C41 H41 119.7
C42 C41 C40 120.6(11)
C42 C41 H41 119.7
C38 C42 H42 121.4
C41 C42 C38 117.1(11)
C41 C42 H42 121.4
C44 C43 B2 121.4(11)
C48 C43 C44 117.0(11)
C48 C43 B2 121.6(10)
C43 C44 H44 118.8
C43 C44 C45 122.4(12)
C45 C44 H44 118.8
C44 C45 H45 120.8
C46 C45 C44 118.3(11)
C46 C45 H45 120.8
C45 C46 H46 119.6
C47 C46 C45 120.8(11)
C47 C46 H46 119.6
C46 C47 H47 119.9
C46 C47 C48 120.2(12)
C48 C47 H47 119.9
C43 C48 C47 121.3(11)
C43 C48 H48 119.4
C47 C48 H48 119.4
C50 C49 C54 118.1(11)
C50 C49 B2 121.4(11)
C54 C49 B2 120.4(11)
C49 C50 H50 119.4
C49 C50 C51 121.2(12)
C51 C50 H50 119.4
C50 C51 H51 120.3
C50 C51 C52 119.5(12)
C52 C51 H51 120.3
C51 C52 H52 120.1
C53 C52 C51 119.8(12)
C53 C52 H52 120.1
C52 C53 H53 119.7
C52 C53 C54 120.7(12)
C54 C53 H53 119.7
C49 C54 H54 119.7
C53 C54 C49 120.6(12)
C53 C54 H54 119.7
N4 C55 C56 109.1(10)
C57 C55 N4 129.6(11)
C57 C55 C56 121.1(11)
C55 C56 C35 107.2(10)
C60 C56 C35 133.6(10)
C60 C56 C55 118.9(10)
C55 C57 H57 120.4
C55 C57 C58 119.1(11)
C58 C57 H57 120.4
C57 C58 H58 119.3
C59 C58 C57 121.4(11)
C59 C58 H58 119.3
C58 C59 C60 119.6(11)
C58 C59 C61 121.4(11)
C60 C59 C61 118.9(10)
C56 C60 C59 119.9(10)
C56 C60 H60 120.1
C59 C60 H60 120.1
C59 C61 C64 108.8(9)
C62 C61 C59 112.9(10)
C62 C61 C63 108.4(10)
C62 C61 C64 109.2(10)
C63 C61 C59 108.6(9)
C63 C61 C64 108.8(10)
C61 C62 H62A 109.5
C61 C62 H62B 109.5
C61 C62 H62C 109.5
H62A C62 H62B 109.5
H62A C62 H62C 109.5
H62B C62 H62C 109.5
C61 C63 H63A 109.5
C61 C63 H63B 109.5
C61 C63 H63C 109.5
H63A C63 H63B 109.5
H63A C63 H63C 109.5
H63B C63 H63C 109.5
C61 C64 H64A 109.5
C61 C64 H64B 109.5
C61 C64 H64C 109.5
H64A C64 H64B 109.5
H64A C64 H64C 109.5
H64B C64 H64C 109.5
N2 B1 N1 101.3(9)
N2 B1 C10 111.2(10)
N2 B1 C16 109.0(10)
C10 B1 N1 105.3(9)
C16 B1 N1 113.2(10)
C16 B1 C10 116.0(10)
N4 B2 N3 102.0(9)
N4 B2 C43 109.9(10)
N4 B2 C49 109.7(9)
C43 B2 N3 108.5(9)
C43 B2 C49 117.6(11)
C49 B2 N3 107.9(9)
H71A C71A H71B 109.5
H71A C71A H71C 109.5
H71B C71A H71C 109.5
C70 C71A H71A 109.5
C70 C71A H71B 109.5
C70 C71A H71C 109.5
H67A C67 H67B 109.5
H67A C67 H67C 109.5
H67B C67 H67C 109.5
C68 C67 H67A 109.5
C68 C67 H67B 109.5
C68 C67 H67C 109.5
C67 C68 H68A 108.3
C67 C68 H68B 108.3
H68A C68 H68B 107.4
C69 C68 C67 116(2)
C69 C68 H68A 108.3
C69 C68 H68B 108.3
C68 C69 H69A 102.3
C68 C69 H69B 102.3
C68 C69 C70 139(2)
H69A C69 H69B 104.9
C70 C69 H69A 102.3
C70 C69 H69B 102.3
C71A C70 H70C 103.7
C71A C70 H70D 103.7
C69 C70 C71A 134(3)
C69 C70 H70C 103.7
C69 C70 H70D 103.7
C69 C70 H70A 108.5
C69 C70 H70B 108.5
C69 C70 C71 115(2)
H70C C70 H70D 105.3
H70A C70 H70B 107.5
C71 C70 H70A 108.5
C71 C70 H70B 108.5
C70 C71 H71D 109.5
C70 C71 H71E 109.5
C70 C71 H71F 109.5
H71D C71 H71E 109.5
H71D C71 H71F 109.5
H71E C71 H71F 109.5

loop_
_geom_bond_atom_site_label_1
_geom_bond_atom_site_label_2
_geom_bond_distance
Sb1 Cl1 2.375(4)
Sb1 Cl2 2.354(3)
Sb1 Cl3 2.361(3)
Sb1 Cl4 2.354(3)
Sb1 Cl5 2.341(4)
Sb1 Cl6 2.377(4)
Cl7 C65 1.747(14)
Cl8 C65 1.739(14)
C65 H65A 0.9900
C65 H65B 0.9900
Cl9 C66 1.76(2)
Cl10 C66 1.65(3)
ClA C66 1.68(3)
C66 H66A 0.9900
C66 H66B 0.9900
C66 H66C 0.9900
C66 H66D 0.9900
S1 C1 1.710(11)
S1 C3 1.713(11)
S2 C36 1.715(11)
S2 C37 1.723(12)
N1 C2 1.406(14)
N1 C3 1.332(14)
N1 B1 1.653(16)
N2 C8 1.338(14)
N2 C22 1.413(14)
N2 B1 1.578(15)
N3 C36 1.332(14)
N3 C38 1.419(14)
N3 B2 1.651(16)
N4 C34 1.335(14)
N4 C55 1.411(14)
N4 B2 1.574(16)
C1 C2 1.399(16)
C1 C4 1.411(16)
C2 C7 1.381(16)
C3 C9 1.446(15)
C4 H4 0.9500
C4 C5 1.367(16)
C5 H5 0.9500
C5 C6 1.409(17)
C6 H6 0.9500
C6 C7 1.388(16)
C7 H7 0.9500
C8 C9 1.444(15)
C8 C24 1.425(15)
C9 C35 1.398(15)
C10 C11 1.417(16)
C10 C15 1.383(16)
C10 B1 1.631(18)
C11 H11 0.9500
C11 C12 1.371(16)
C12 H12 0.9500
C12 C13 1.345(17)
C13 H13 0.9500
C13 C14 1.385(19)
C14 H14 0.9500
C14 C15 1.398(18)
C15 H15 0.9500
C16 C17 1.395(16)
C16 C21 1.409(17)
C16 B1 1.598(18)
C17 H17 0.9500
C17 C18 1.382(17)
C18 H18 0.9500
C18 C19 1.357(17)
C19 H19 0.9500
C19 C20 1.389(18)
C20 H20 0.9500
C20 C21 1.374(17)
C21 H21 0.9500
C22 C23 1.406(16)
C22 C25 1.389(17)
C23 C24 1.474(16)
C23 C28 1.380(16)
C24 C33 1.375(16)
C25 H25 0.9500
C25 C26 1.387(17)
C26 H26 0.9500
C26 C27 1.404(17)
C27 C28 1.375(16)
C27 C29 1.529(17)
C28 H28 0.9500
C29 C30 1.542(17)
C29 C31 1.533(18)
C29 C32 1.556(17)
C30 H30A 0.9800
C30 H30B 0.9800
C30 H30C 0.9800
C31 H31A 0.9800
C31 H31B 0.9800
C31 H31C 0.9800
C32 H32A 0.9800
C32 H32B 0.9800
C32 H32C 0.9800
C33 C34 1.418(15)
C33 C36 1.455(16)
C34 C35 1.448(15)
C35 C56 1.454(15)
C37 C38 1.381(16)
C37 C39 1.390(16)
C38 C42 1.416(16)
C39 H39 0.9500
C39 C40 1.364(16)
C40 H40 0.9500
C40 C41 1.390(17)
C41 H41 0.9500
C41 C42 1.383(16)
C42 H42 0.9500
C43 C44 1.403(16)
C43 C48 1.388(16)
C43 B2 1.589(18)
C44 H44 0.9500
C44 C45 1.409(16)
C45 H45 0.9500
C45 C46 1.379(17)
C46 H46 0.9500
C46 C47 1.376(17)
C47 H47 0.9500
C47 C48 1.402(16)
C48 H48 0.9500
C49 C50 1.374(16)
C49 C54 1.409(16)
C49 B2 1.630(19)
C50 H50 0.9500
C50 C51 1.385(17)
C51 H51 0.9500
C51 C52 1.395(17)
C52 H52 0.9500
C52 C53 1.366(17)
C53 H53 0.9500
C53 C54 1.369(16)
C54 H54 0.9500
C55 C56 1.423(15)
C55 C57 1.366(16)
C56 C60 1.393(16)
C57 H57 0.9500
C57 C58 1.390(16)
C58 H58 0.9500
C58 C59 1.387(16)
C59 C60 1.399(16)
C59 C61 1.543(16)
C60 H60 0.9500
C61 C62 1.537(16)
C61 C63 1.540(16)
C61 C64 1.551(16)
C62 H62A 0.9800
C62 H62B 0.9800
C62 H62C 0.9800
C63 H63A 0.9800
C63 H63B 0.9800
C63 H63C 0.9800
C64 H64A 0.9800
C64 H64B 0.9800
C64 H64C 0.9800
C71A H71A 0.9800
C71A H71B 0.9800
C71A H71C 0.9800
C71A C70 1.465(8)
C67 H67A 0.9800
C67 H67B 0.9800
C67 H67C 0.9800
C67 C68 1.456(9)
C68 H68A 0.9900
C68 H68B 0.9900
C68 C69 1.453(9)
C69 H69A 0.9900
C69 H69B 0.9900
C69 C70 1.454(9)
C70 H70C 0.9900
C70 H70D 0.9900
C70 H70A 0.9900
C70 H70B 0.9900
C70 C71 1.544(10)
C71 H71D 0.9800
C71 H71E 0.9800
C71 H71F 0.9800

loop_
_geom_torsion_atom_site_label_1
_geom_torsion_atom_site_label_2
_geom_torsion_atom_site_label_3
_geom_torsion_atom_site_label_4
_geom_torsion
S1 C1 C2 N1 -1.6(12)
S1 C1 C2 C7 178.6(9)
S1 C1 C4 C5 -179.3(9)
S1 C3 C9 C8 -149.5(8)
S1 C3 C9 C35 14.8(16)
S2 C37 C38 N3 -2.1(12)
S2 C37 C38 C42 175.3(8)
S2 C37 C39 C40 -176.7(9)
N1 C2 C7 C6 -178.9(11)
N1 C3 C9 C8 17.4(15)
N1 C3 C9 C35 -178.3(10)
N2 C8 C9 C3 -23.6(15)
N2 C8 C9 C35 170.1(10)
N2 C8 C24 C23 -3.1(12)
N2 C8 C24 C33 175.2(10)
N2 C22 C23 C24 1.3(13)
N2 C22 C23 C28 177.9(10)
N2 C22 C25 C26 -178.5(12)
N3 C38 C42 C41 179.0(10)
N4 C34 C35 C9 171.7(9)
N4 C34 C35 C56 -2.6(12)
N4 C55 C56 C35 0.6(11)
N4 C55 C56 C60 175.7(9)
N4 C55 C57 C58 -175.3(10)
C1 S1 C3 N1 1.3(9)
C1 S1 C3 C9 169.0(9)
C1 C2 C7 C6 0.8(17)
C1 C4 C5 C6 0.6(19)
C2 N1 C3 S1 -2.5(12)
C2 N1 C3 C9 -170.3(9)
C2 N1 B1 N2 149.4(10)
C2 N1 B1 C10 -94.7(12)
C2 N1 B1 C16 32.9(15)
C2 C1 C4 C5 0.6(17)
C3 S1 C1 C2 0.2(9)
C3 S1 C1 C4 -179.8(11)
C3 N1 C2 C1 2.6(13)
C3 N1 C2 C7 -177.7(11)
C3 N1 B1 N2 -38.2(13)
C3 N1 B1 C10 77.7(11)
C3 N1 B1 C16 -154.7(10)
C3 C9 C35 C34 -149.2(11)
C3 C9 C35 C56 22(2)
C4 C1 C2 N1 178.4(10)
C4 C1 C2 C7 -1.3(17)
C4 C5 C6 C7 -1.1(19)
C5 C6 C7 C2 0.4(18)
C8 N2 C22 C23 -3.2(13)
C8 N2 C22 C25 174.9(12)
C8 N2 B1 N1 32.8(14)
C8 N2 B1 C10 -78.6(13)
C8 N2 B1 C16 152.4(10)
C8 C9 C35 C34 15.1(14)
C8 C9 C35 C56 -173.2(12)
C8 C24 C33 C34 14.0(16)
C8 C24 C33 C36 -154.2(11)
C9 C8 C24 C23 -176.7(10)
C9 C8 C24 C33 1.6(16)
C9 C35 C56 C55 -171.3(12)
C9 C35 C56 C60 15(2)
C10 C11 C12 C13 -0.7(19)
C11 C10 C15 C14 -2.0(18)
C11 C10 B1 N1 48.0(13)
C11 C10 B1 N2 156.8(10)
C11 C10 B1 C16 -78.0(14)
C11 C12 C13 C14 0.3(19)
C12 C13 C14 C15 -1(2)
C13 C14 C15 C10 2(2)
C15 C10 C11 C12 1.5(17)
C15 C10 B1 N1 -135.0(11)
C15 C10 B1 N2 -26.1(16)
C15 C10 B1 C16 99.1(13)
C16 C17 C18 C19 2.9(18)
C17 C16 C21 C20 0.3(17)
C17 C16 B1 N1 -130.0(11)
C17 C16 B1 N2 118.1(11)
C17 C16 B1 C10 -8.2(16)
C17 C18 C19 C20 -3.8(19)
C18 C19 C20 C21 3.0(19)
C19 C20 C21 C16 -1.3(18)
C21 C16 C17 C18 -1.1(17)
C21 C16 B1 N1 57.1(14)
C21 C16 B1 N2 -54.7(15)
C21 C16 B1 C10 178.9(10)
C22 N2 C8 C9 177.8(10)
C22 N2 C8 C24 3.9(12)
C22 N2 B1 N1 -151.3(10)
C22 N2 B1 C10 97.3(14)
C22 N2 B1 C16 -31.8(16)
C22 C23 C24 C8 0.9(12)
C22 C23 C24 C33 -176.8(13)
C22 C23 C28 C27 0.3(18)
C22 C25 C26 C27 2(2)
C23 C22 C25 C26 -0.5(18)
C23 C24 C33 C34 -168.5(12)
C23 C24 C33 C36 23(2)
C24 C8 C9 C3 149.5(10)
C24 C8 C9 C35 -16.7(16)
C24 C23 C28 C27 175.8(12)
C24 C33 C34 N4 173.6(10)
C24 C33 C34 C35 -15.3(17)
C24 C33 C36 S2 19.0(17)
C24 C33 C36 N3 -172.1(11)
C25 C22 C23 C24 -177.0(10)
C25 C22 C23 C28 -0.4(18)
C25 C26 C27 C28 -2(2)
C25 C26 C27 C29 -177.7(12)
C26 C27 C28 C23 0.7(18)
C26 C27 C29 C30 -51.0(16)
C26 C27 C29 C31 70.3(15)
C26 C27 C29 C32 -169.9(12)
C28 C23 C24 C8 -175.1(12)
C28 C23 C24 C33 7(2)
C28 C27 C29 C30 133.2(12)
C28 C27 C29 C31 -105.5(14)
C28 C27 C29 C32 14.3(17)
C29 C27 C28 C23 176.6(11)
C33 C34 C35 C9 -0.2(16)
C33 C34 C35 C56 -174.5(11)
C34 N4 C55 C56 -2.3(12)
C34 N4 C55 C57 172.9(11)
C34 N4 B2 N3 30.0(14)
C34 N4 B2 C43 -84.9(13)
C34 N4 B2 C49 144.3(10)
C34 C33 C36 S2 -149.4(9)
C34 C33 C36 N3 19.5(16)
C34 C35 C56 C55 1.1(11)
C34 C35 C56 C60 -172.9(12)
C35 C56 C60 C59 173.9(11)
C36 S2 C37 C38 1.3(9)
C36 S2 C37 C39 179.2(11)
C36 N3 C38 C37 2.0(12)
C36 N3 C38 C42 -175.2(11)
C36 N3 B2 N4 -26.6(13)
C36 N3 B2 C43 89.4(12)
C36 N3 B2 C49 -142.2(10)
C36 C33 C34 N4 -16.9(16)
C36 C33 C34 C35 154.2(10)
C37 S2 C36 N3 -0.2(9)
C37 S2 C36 C33 169.6(10)
C37 C38 C42 C41 2.1(16)
C37 C39 C40 C41 1.3(18)
C38 N3 C36 S2 -1.0(11)
C38 N3 C36 C33 -170.6(10)
C38 N3 B2 N4 148.0(9)
C38 N3 B2 C43 -96.1(12)
C38 N3 B2 C49 32.4(14)
C38 C37 C39 C40 1.0(17)
C39 C37 C38 N3 179.9(10)
C39 C37 C38 C42 -2.8(17)
C39 C40 C41 C42 -1.9(19)
C40 C41 C42 C38 0.1(17)
C43 C44 C45 C46 -0.3(18)
C44 C43 C48 C47 1.1(17)
C44 C43 B2 N3 45.2(15)
C44 C43 B2 N4 155.9(10)
C44 C43 B2 C49 -77.6(15)
C44 C45 C46 C47 -0.2(18)
C45 C46 C47 C48 1.2(19)
C46 C47 C48 C43 -1.7(19)
C48 C43 C44 C45 -0.1(17)
C48 C43 B2 N3 -136.2(11)
C48 C43 B2 N4 -25.4(16)
C48 C43 B2 C49 101.1(13)
C49 C50 C51 C52 1.7(19)
C50 C49 C54 C53 1.1(17)
C50 C49 B2 N3 -120.6(11)
C50 C49 B2 N4 129.0(11)
C50 C49 B2 C43 2.4(16)
C50 C51 C52 C53 0.5(19)
C51 C52 C53 C54 -1.8(19)
C52 C53 C54 C49 1.0(18)
C54 C49 C50 C51 -2.4(17)
C54 C49 B2 N3 57.6(13)
C54 C49 B2 N4 -52.8(14)
C54 C49 B2 C43 -179.4(10)
C55 N4 C34 C33 175.1(10)
C55 N4 C34 C35 3.0(12)
C55 N4 B2 N3 -157.1(9)
C55 N4 B2 C43 87.9(13)
C55 N4 B2 C49 -42.9(15)
C55 C56 C60 C59 0.5(15)
C55 C57 C58 C59 0.7(17)
C56 C55 C57 C58 -0.7(16)
C57 C55 C56 C35 -175.0(10)
C57 C55 C56 C60 0.1(16)
C57 C58 C59 C60 -0.2(17)
C57 C58 C59 C61 178.5(10)
C58 C59 C60 C56 -0.4(16)
C58 C59 C61 C62 1.2(15)
C58 C59 C61 C63 -119.1(12)
C58 C59 C61 C64 122.6(11)
C60 C59 C61 C62 179.9(10)
C60 C59 C61 C63 59.7(13)
C60 C59 C61 C64 -58.7(13)
C61 C59 C60 C56 -179.2(10)
B1 N1 C2 C1 175.6(10)
B1 N1 C2 C7 -4.6(18)
B1 N1 C3 S1 -176.0(8)
B1 N1 C3 C9 16.2(15)
B1 N2 C8 C9 -5.5(16)
B1 N2 C8 C24 -179.3(10)
B1 N2 C22 C23 -179.7(11)
B1 N2 C22 C25 -2(2)
B1 C10 C11 C12 178.8(11)
B1 C10 C15 C14 -179.2(12)
B1 C16 C17 C18 -174.4(11)
B1 C16 C21 C20 173.4(11)
B2 N3 C36 S2 174.3(8)
B2 N3 C36 C33 4.6(16)
B2 N3 C38 C37 -173.1(10)
B2 N3 C38 C42 9.8(16)
B2 N4 C34 C33 -10.9(17)
B2 N4 C34 C35 177.1(10)
B2 N4 C55 C56 -176.1(10)
B2 N4 C55 C57 -0.9(18)
B2 C43 C44 C45 178.6(11)
B2 C43 C48 C47 -177.6(11)
B2 C49 C50 C51 175.8(11)
B2 C49 C54 C53 -177.2(11)
C67 C68 C69 C70 -146(3)
C68 C69 C70 C71A -148(4)
C68 C69 C70 C71 -167(3)
